data_9003693
loop_
_publ_author_name
'Senda, K.'
'Ishida, K.'
'Jenkins, D. M.'

_publ_section_title
;
 X-ray Rietveld refinement and FTIR spectra of synthetic (Si,Ge)-richterites
 Sample: KGe0Ri, K in A site, Si100Ge0
;
_journal_name_full 'American Mineralogist'
_journal_page_first 1062
_journal_page_last 1071
_journal_paper_doi 10.2138/am.2005.1644
_journal_volume 90
_journal_year 2005
_chemical_formula_sum 'Ca1.02 H2 K0.954 Mg5 Na0.98 O24 Si8'
_chemical_name_mineral Richterite
_space_group_IT_number 12
_symmetry_space_group_name_Hall '-C 2y'
_symmetry_space_group_name_H-M 'C 1 2/m 1'
_cell_angle_alpha 90
_cell_angle_beta 104.803
_cell_angle_gamma 90
_cell_formula_units_Z 2
_cell_length_a 10.0439
_cell_length_b 17.9883
_cell_length_c 5.2708
_cell_volume 920.683
_database_code_amcsd 0003791
_exptl_crystal_density_diffrn 3.004
_cod_original_formula_sum 'K.954 (Ca1.02 Na.98) Mg5 Si8 O24 H2'
_cod_database_code 9003693

loop_
_space_group_symop_operation_xyz
x,y,z
1/2+x,1/2+y,z
x,-y,z
1/2+x,1/2-y,z
-x,y,-z
1/2-x,1/2+y,-z
-x,-y,-z
1/2-x,1/2-y,-z

loop_
_atom_site_label
_atom_site_fract_x
_atom_site_fract_y
_atom_site_fract_z
_atom_site_occupancy
_atom_site_U_iso_or_equiv
_atom_site_type_symbol
_atom_site_attached_hydrogens
KA 0.00000 0.50000 0.00000 0.95400 0.03394 K 0
Ca4 0.00000 0.27770 0.50000 0.51000 0.02001 Ca 0
Na4 0.00000 0.27770 0.50000 0.49000 0.02001 Na 0
Mg1 0.00000 0.09000 0.50000 1.00000 0.00595 Mg 0
Mg2 0.00000 0.17980 0.00000 1.00000 0.00773 Mg 0
Mg3 0.00000 0.00000 0.00000 1.00000 0.00532 Mg 0
Si1 0.27500 0.08510 0.30180 1.00000 0.00646 Si 0
Si2 0.28390 0.17110 0.80370 1.00000 0.00633 Si 0
O1 0.11320 0.08730 0.21900 1.00000 0.00874 O 0
O2 0.11770 0.17220 0.72200 1.00000 0.00811 O 0
O-H3 0.11100 0.00000 0.72100 1.00000 0.00811 O 1
O4 0.35900 0.24680 0.79600 1.00000 0.01216 O 0
O5 0.34100 0.12820 0.09800 1.00000 0.01089 O 0
O6 0.34000 0.11600 0.59500 1.00000 0.01064 O 0
O7 0.33200 0.00000 0.30100 1.00000 0.01178 O 0

loop_
_cod_changelog_entry_id
_cod_changelog_entry_author
_cod_changelog_entry_date
_cod_changelog_entry_text
1
;cod-tools version 3.8.0
Id: cif_guess_AMCSD_atom_types 9574 2023-05-10 09:00:05Z saulius
;
2023-05-10T18:48:30+03:00
;Derived atom types and hydrogen counts
from atom names that follow the AMCSD naming convention
(Wat == water, O-H == hydroxyl).
;

loop_
_cod_related_entry_id
_cod_related_entry_database
_cod_related_entry_code
1 AMCSD 0003791
